data_4121255
loop_
_publ_author_name
'Keith W. Bentley'
'Yea G. Nam'
'Jaslynn M. Murphy'
'Christian Wolf'

_publ_contact_author 'Christian Wolf'
_publ_contact_author_email cw27@georgetown.edu
_publ_section_title
;
 Chirality Sensing of Amines, Diamines, Amino Acids, Amino Alcohols, and
 \a-Hydroxy Acids with a Single Probe
;
_journal_name_full 'Journal of the American Chemical Society'
_journal_page_first 18052
_journal_page_last 18055
_journal_paper_doi 10.1021/ja410428b
_journal_volume 135
_journal_year 2013
_chemical_absolute_configuration rmad
_chemical_formula_moiety 'C70 H61 N4 O4.5 Zn2'
_chemical_formula_sum 'C70 H61 N4 O4.5 Zn2'
_chemical_formula_weight 1160.96
_chemical_name_common '[2,2-binaphthol]'
_chemical_name_systematic
; 
 ? 
;
_space_group_IT_number 1
_symmetry_cell_setting triclinic
_symmetry_space_group_name_Hall 'P 1'
_symmetry_space_group_name_H-M 'P 1'
_atom_sites_solution_hydrogens geom
_atom_sites_solution_primary direct
_atom_sites_solution_secondary difmap
_audit_creation_method SHELXL-97
_cell_angle_alpha 85.326(2)
_cell_angle_beta 78.118(2)
_cell_angle_gamma 78.408(2)
_cell_formula_units_Z 2
_cell_length_a 12.5034(16)
_cell_length_b 14.2812(18)
_cell_length_c 16.244(2)
_cell_measurement_reflns_used 5782
_cell_measurement_temperature 100(2)
_cell_measurement_theta_max 23.268
_cell_measurement_theta_min 2.316
_cell_volume 2778.1(6)
_computing_cell_refinement 'Bruker APEXII'
_computing_data_collection 'Bruker APEXII'
_computing_data_reduction 'Bruker APEXII'
_computing_molecular_graphics 'ORTEP-3 for Windows; Ferrugia L J (1997), J. Appl. Cryst. 30, 565'
_computing_publication_material 'Bruker SHELXTL'
_computing_structure_refinement 'SHELXL-97 (Sheldrick, 1997)'
_computing_structure_solution 'SHELXS-97 (Sheldrick, 1990)'
_diffrn_ambient_temperature 100(2)
_diffrn_measured_fraction_theta_full 0.952
_diffrn_measured_fraction_theta_max 0.952
_diffrn_radiation_monochromator graphite
_diffrn_radiation_source 'fine-focus sealed tube'
_diffrn_radiation_type MoK\a
_diffrn_radiation_wavelength 0.71073
_diffrn_reflns_av_R_equivalents 0.0311
_diffrn_reflns_av_sigmaI/netI 0.0999
_diffrn_reflns_limit_h_max 16
_diffrn_reflns_limit_h_min -16
_diffrn_reflns_limit_k_max 18
_diffrn_reflns_limit_k_min -18
_diffrn_reflns_limit_l_max 21
_diffrn_reflns_limit_l_min -21
_diffrn_reflns_number 32793
_diffrn_reflns_theta_full 28.00
_diffrn_reflns_theta_max 28.00
_diffrn_reflns_theta_min 1.28
_exptl_absorpt_coefficient_mu 0.921
_exptl_absorpt_correction_T_max 0.9136
_exptl_absorpt_correction_T_min 0.7154
_exptl_absorpt_correction_type multi-scan
_exptl_absorpt_process_details 'SADABS based on Blessing's method; Blessing, Act Cryst. (1995) A51 33-38'
_exptl_crystal_colour blue
_exptl_crystal_density_diffrn 1.388
_exptl_crystal_description plate
_exptl_crystal_F_000 1210
_exptl_crystal_size_max 0.39
_exptl_crystal_size_mid 0.16
_exptl_crystal_size_min 0.10
_refine_diff_density_max 0.985
_refine_diff_density_min -0.471
_refine_diff_density_rms 0.088
_refine_ls_abs_structure_details 'Flack H D (1983), Acta Cryst. A39, 876-881'
_refine_ls_abs_structure_Flack 0.963(11)
_refine_ls_extinction_method none
_refine_ls_goodness_of_fit_ref 1.028
_refine_ls_hydrogen_treatment mixed
_refine_ls_matrix_type full
_refine_ls_number_parameters 1452
_refine_ls_number_reflns 24379
_refine_ls_number_restraints 3
_refine_ls_restrained_S_all 1.028
_refine_ls_R_factor_all 0.1020
_refine_ls_R_factor_gt 0.0690
_refine_ls_shift/su_max 0.069
_refine_ls_shift/su_mean 0.002
_refine_ls_structure_factor_coef Fsqd
_refine_ls_weighting_details 'calc w=1/[\s^2^(Fo^2^)+(0.0862P)^2^+0.7497P] where P=(Fo^2^+2Fc^2^)/3'
_refine_ls_weighting_scheme calc
_refine_ls_wR_factor_gt 0.1606
_refine_ls_wR_factor_ref 0.1760
_reflns_number_gt 17475
_reflns_number_total 24379
_reflns_threshold_expression >2sigma(I)
_cod_data_source_file ja410428b_si_003.cif
_cod_data_source_block Katie_ligand
_cod_original_formula_sum 'C35 H30.50 N2 O2.25 Zn'
_cod_database_code 4121255

loop_
_symmetry_equiv_pos_as_xyz
'x, y, z'

loop_
_atom_site_label
_atom_site_type_symbol
_atom_site_fract_x
_atom_site_fract_y
_atom_site_fract_z
_atom_site_U_iso_or_equiv
_atom_site_adp_type
_atom_site_occupancy
_atom_site_symmetry_multiplicity
_atom_site_calc_flag
_atom_site_refinement_flags
Zn1 Zn 0.48547(6) 0.47074(5) 0.32438(4) 0.02535(18) Uani 1 1 d .
Zn2 Zn 0.32027(6) 1.10172(5) 0.81078(5) 0.02849(19) Uani 1 1 d .
Zn3 Zn 0.31495(6) 0.59058(5) 0.21710(5) 0.02577(18) Uani 1 1 d .
Zn4 Zn 0.49837(6) 0.97132(5) 0.68395(5) 0.02706(18) Uani 1 1 d .
O2A O 0.3342(4) 1.0347(3) 0.7045(3) 0.0270(11) Uani 1 1 d .
O3A O 0.4811(4) 1.0324(3) 0.7939(3) 0.0298(11) Uani 1 1 d .
O1B O 0.3204(4) 0.5346(3) 0.1120(3) 0.0287(10) Uani 1 1 d .
O2B O 0.4845(4) 0.5389(3) 0.2124(3) 0.0262(11) Uani 1 1 d .
O4B O 0.4753(4) 0.5344(3) 0.4260(3) 0.0273(10) Uani 1 1 d .
O3B O 0.3167(4) 0.5148(3) 0.3245(3) 0.0270(11) Uani 1 1 d .
O1A O 0.5287(4) 1.0398(3) 0.5759(3) 0.0268(10) Uani 1 1 d .
O4A O 0.2825(4) 1.0423(3) 0.9221(3) 0.0274(10) Uani 1 1 d .
N3B N 0.1445(5) 0.6607(4) 0.2512(4) 0.0329(14) Uani 1 1 d .
H55B H 0.1032 0.6418 0.2170 0.039 Uiso 1 1 calc R
H56B H 0.1164 0.6435 0.3060 0.039 Uiso 1 1 calc R
N1B N 0.6584(5) 0.4043(4) 0.2871(4) 0.0307(14) Uani 1 1 d .
H49B H 0.6969 0.4447 0.2512 0.037 Uiso 1 1 calc R
H50B H 0.6912 0.3887 0.3334 0.037 Uiso 1 1 calc R
N2A N 0.6671(5) 0.8998(4) 0.6804(4) 0.0342(14) Uani 1 1 d .
H52A H 0.7101 0.9143 0.6296 0.041 Uiso 1 1 calc R
H51A H 0.6940 0.9215 0.7223 0.041 Uiso 1 1 calc R
N3A N 0.1533(5) 1.1741(4) 0.8062(4) 0.0312(13) Uani 1 1 d .
H54A H 0.1233 1.1428 0.7718 0.037 Uiso 1 1 calc R
H53A H 0.1096 1.1744 0.8592 0.037 Uiso 1 1 calc R
N4A N 0.3470(5) 1.2446(4) 0.7941(4) 0.0293(13) Uani 1 1 d .
H55A H 0.3937 1.2542 0.8283 0.035 Uiso 1 1 calc R
H56A H 0.3798 1.2565 0.7391 0.035 Uiso 1 1 calc R
C32B C 0.2921(6) 0.6305(5) 0.4690(4) 0.0285(15) Uani 1 1 d .
C30A C 0.5177(5) 0.9553(5) 0.9255(4) 0.0234(14) Uani 1 1 d .
C12A C 0.2891(5) 1.1180(4) 0.5795(4) 0.0239(14) Uani 1 1 d .
N1A N 0.4724(5) 0.8312(4) 0.7086(4) 0.0353(14) Uani 1 1 d .
H50A H 0.4069 0.8311 0.7467 0.042 Uiso 1 1 calc R
H49A H 0.4659 0.8065 0.6597 0.042 Uiso 1 1 calc R
N2B N 0.4687(5) 0.3279(4) 0.3274(3) 0.0279(12) Uani 1 1 d .
H52B H 0.4338 0.3110 0.3805 0.033 Uiso 1 1 calc R
H51B H 0.4245 0.3213 0.2903 0.033 Uiso 1 1 calc R
C2B C 0.5031(6) 0.4494(4) 0.0553(4) 0.0255(14) Uani 1 1 d .
N4B N 0.3385(4) 0.7318(4) 0.2163(4) 0.0272(12) Uani 1 1 d .
H53B H 0.3996 0.7330 0.2394 0.033 Uiso 1 1 calc R
H54B H 0.3517 0.7561 0.1618 0.033 Uiso 1 1 calc R
C2A C 0.3810(6) 1.1745(4) 0.5652(4) 0.0253(14) Uani 1 1 d .
C63B C 0.2431(5) 0.8980(5) 0.2498(4) 0.0279(15) Uani 1 1 d .
C32A C 0.4231(5) 0.9052(5) 0.9416(4) 0.0227(13) Uani 1 1 d .
C40B C 0.4624(6) 0.6930(4) 0.4639(4) 0.0282(15) Uani 1 1 d .
C57B C 0.0297(6) 0.8219(5) 0.2916(5) 0.0314(16) Uani 1 1 d .
C11A C 0.2698(5) 1.0534(4) 0.6466(4) 0.0251(13) Uani 1 1 d .
C12B C 0.5654(6) 0.5265(5) 0.0670(4) 0.0283(15) Uani 1 1 d .
C55A C 0.2373(5) 1.3107(4) 0.8159(4) 0.0256(13) Uani 1 1 d .
H37A H 0.2107 1.3028 0.8780 0.031 Uiso 1 1 calc R
C33A C 0.4416(6) 0.8072(5) 0.9702(4) 0.0296(15) Uani 1 1 d .
H24A H 0.5158 0.7773 0.9733 0.036 Uiso 1 1 calc R
C29A C 0.5914(6) 0.9396(5) 0.9837(4) 0.0293(15) Uani 1 1 d .
H18A H 0.5769 0.8976 1.0314 0.035 Uiso 1 1 calc R
C43B C 0.7706(6) 0.2570(5) 0.2120(4) 0.0321(16) Uani 1 1 d .
C57A C 0.2460(5) 1.4151(5) 0.7972(4) 0.0273(14) Uani 1 1 d .
C21B C 0.2409(5) 0.5035(4) 0.3932(4) 0.0258(14) Uani 1 1 d .
C20B C 0.6168(5) 0.6378(4) 0.1509(4) 0.0251(13) Uani 1 1 d .
C35B C 0.3979(6) 0.7823(5) 0.4944(4) 0.0336(16) Uani 1 1 d .
C24B C 0.1119(6) 0.3186(5) 0.3182(4) 0.0338(16) Uani 1 1 d .
H14B H 0.1178 0.2858 0.2684 0.041 Uiso 1 1 calc R
C22A C 0.6363(5) 1.0626(4) 0.8435(4) 0.0280(14) Uani 1 1 d .
C21A C 0.5426(5) 1.0154(4) 0.8551(4) 0.0254(14) Uani 1 1 d .
C11B C 0.5543(5) 0.5659(4) 0.1444(4) 0.0253(14) Uani 1 1 d .
C9B C 0.2254(6) 0.3799(5) 0.0910(4) 0.0323(16) Uani 1 1 d .
H1B H 0.1809 0.4319 0.1226 0.039 Uiso 1 1 calc R
C19B C 0.6109(5) 0.6798(5) 0.2290(4) 0.0285(14) Uani 1 1 d .
H7B H 0.5650 0.6591 0.2784 0.034 Uiso 1 1 calc R
C31B C 0.4092(6) 0.6150(5) 0.4503(4) 0.0273(14) Uani 1 1 d .
C1B C 0.3901(6) 0.4573(5) 0.0795(4) 0.0267(14) Uani 1 1 d .
C13A C 0.2153(6) 1.1352(5) 0.5221(4) 0.0278(15) Uani 1 1 d .
H12A H 0.2279 1.1799 0.4762 0.033 Uiso 1 1 calc R
C35A C 0.2496(6) 0.7963(5) 0.9891(4) 0.0291(14) Uani 1 1 d .
C49A C 0.5622(6) 0.6644(5) 0.7408(4) 0.0291(14) Uani 1 1 d .
C7A C 0.7345(6) 1.3100(5) 0.5013(4) 0.0348(16) Uani 1 1 d .
H3A H 0.7896 1.3488 0.4863 0.042 Uiso 1 1 calc R
C49B C 0.5654(5) 0.1692(4) 0.2733(4) 0.0248(14) Uani 1 1 d .
C41A C 0.5648(5) 0.7703(4) 0.7425(4) 0.0250(13) Uani 1 1 d .
H25A H 0.5577 0.7866 0.8024 0.030 Uiso 1 1 calc R
C31A C 0.3131(5) 0.9502(5) 0.9388(4) 0.0270(14) Uani 1 1 d .
C10B C 0.3399(6) 0.3789(4) 0.0635(4) 0.0283(15) Uani 1 1 d .
C28A C 0.6824(5) 0.9827(5) 0.9738(4) 0.0321(15) Uani 1 1 d .
H17A H 0.7293 0.9699 1.0142 0.038 Uiso 1 1 calc R
C66B C 0.2559(6) 1.0884(5) 0.2165(4) 0.0340(16) Uani 1 1 d .
H46B H 0.2584 1.1543 0.2049 0.041 Uiso 1 1 calc R
C43A C 0.7736(6) 0.7468(5) 0.7317(4) 0.0295(15) Uani 1 1 d .
C23B C 0.1799(6) 0.3833(4) 0.3190(4) 0.0299(14) Uani 1 1 d .
H13B H 0.2335 0.3934 0.2701 0.036 Uiso 1 1 calc R
C39B C 0.5782(6) 0.6808(5) 0.4468(4) 0.0306(15) Uani 1 1 d .
H19B H 0.6216 0.6217 0.4266 0.037 Uiso 1 1 calc R
C1A C 0.4925(6) 1.1319(4) 0.5654(4) 0.0250(14) Uani 1 1 d .
C5B C 0.4067(6) 0.3002(4) 0.0188(4) 0.0281(15) Uani 1 1 d .
C22B C 0.1710(5) 0.4345(5) 0.3913(4) 0.0280(14) Uani 1 1 d .
C3A C 0.3517(5) 1.2741(4) 0.5484(4) 0.0258(14) Uani 1 1 d .
H6A H 0.2758 1.3017 0.5489 0.031 Uiso 1 1 calc R
C42B C 0.5779(5) 0.2622(4) 0.3051(4) 0.0276(14) Uani 1 1 d .
H26B H 0.6089 0.2466 0.3577 0.033 Uiso 1 1 calc R
C6A C 0.6260(6) 1.3499(4) 0.5055(4) 0.0268(14) Uani 1 1 d .
H4A H 0.6057 1.4165 0.4933 0.032 Uiso 1 1 calc R
C4A C 0.4293(6) 1.3320(4) 0.5315(4) 0.0283(14) Uani 1 1 d .
H5A H 0.4065 1.3990 0.5221 0.034 Uiso 1 1 calc R
C7B C 0.2410(6) 0.2311(5) 0.0273(4) 0.0331(16) Uani 1 1 d .
H3B H 0.2065 0.1825 0.0136 0.040 Uiso 1 1 calc R
C63A C 0.0398(6) 1.3334(5) 0.7835(4) 0.0311(16) Uani 1 1 d .
C37A C 0.0530(7) 0.7916(7) 1.0139(5) 0.048(2) Uani 1 1 d .
H21A H -0.0054 0.7565 1.0307 0.058 Uiso 1 1 calc R
C13B C 0.6378(5) 0.5577(4) -0.0027(4) 0.0289(14) Uani 1 1 d .
H12B H 0.6463 0.5292 -0.0551 0.035 Uiso 1 1 calc R
C8A C 0.7665(6) 1.2113(5) 0.5193(4) 0.0356(16) Uani 1 1 d .
H2A H 0.8431 1.1840 0.5158 0.043 Uiso 1 1 calc R
C62A C 0.2627(7) 1.4547(5) 0.7173(4) 0.0368(17) Uani 1 1 d .
H43A H 0.2665 1.4166 0.6711 0.044 Uiso 1 1 calc R
C4B C 0.5212(6) 0.2963(5) -0.0072(4) 0.0330(16) Uani 1 1 d .
H5B H 0.5663 0.2432 -0.0370 0.040 Uiso 1 1 calc R
C15B C 0.6870(5) 0.6691(4) 0.0791(4) 0.0275(14) Uani 1 1 d .
C33B C 0.2320(6) 0.7186(5) 0.5032(4) 0.0350(16) Uani 1 1 d .
H24B H 0.1533 0.7266 0.5183 0.042 Uiso 1 1 calc R
C18B C 0.6699(6) 0.7491(5) 0.2339(4) 0.0310(15) Uani 1 1 d .
H8B H 0.6659 0.7749 0.2868 0.037 Uiso 1 1 calc R
C16B C 0.7446(6) 0.7452(5) 0.0860(4) 0.0350(16) Uani 1 1 d .
H10B H 0.7887 0.7691 0.0372 0.042 Uiso 1 1 calc R
C40A C 0.2245(6) 0.8940(5) 0.9625(4) 0.0286(14) Uani 1 1 d .
C10A C 0.5747(5) 1.1938(5) 0.5451(4) 0.0257(13) Uani 1 1 d .
C37B C 0.5654(8) 0.8430(5) 0.4872(4) 0.046(2) Uani 1 1 d .
H21B H 0.6006 0.8939 0.4947 0.055 Uiso 1 1 calc R
C20A C 0.1769(5) 1.0058(4) 0.6570(4) 0.0281(14) Uani 1 1 d .
C56B C 0.2393(5) 0.7915(4) 0.2650(4) 0.0270(13) Uani 1 1 d .
H38B H 0.2378 0.7748 0.3262 0.032 Uiso 1 1 calc R
C53B C 0.5503(6) 0.0027(5) 0.2957(5) 0.0364(17) Uani 1 1 d .
H35B H 0.5506 -0.0533 0.3315 0.044 Uiso 1 1 calc R
C19A C 0.1569(6) 0.9401(5) 0.7250(5) 0.0351(16) Uani 1 1 d .
H7A H 0.2039 0.9281 0.7652 0.042 Uiso 1 1 calc R
C64B C 0.2644(5) 0.9345(4) 0.1679(4) 0.0309(15) Uani 1 1 d .
H44B H 0.2741 0.8937 0.1225 0.037 Uiso 1 1 calc R
C30B C 0.2263(5) 0.5558(5) 0.4638(4) 0.0252(14) Uani 1 1 d .
C27B C 0.0891(6) 0.4197(5) 0.4635(4) 0.0340(16) Uani 1 1 d .
C15A C 0.1061(6) 1.0231(5) 0.5978(4) 0.0321(15) Uani 1 1 d .
C14A C 0.1267(6) 1.0902(5) 0.5300(4) 0.0339(16) Uani 1 1 d .
H11A H 0.0791 1.1040 0.4902 0.041 Uiso 1 1 calc R
C3B C 0.5679(6) 0.3685(5) 0.0102(4) 0.0285(14) Uani 1 1 d .
H6B H 0.6458 0.3652 -0.0080 0.034 Uiso 1 1 calc R
C28B C 0.0739(6) 0.4757(5) 0.5346(4) 0.0365(16) Uani 1 1 d .
H17B H 0.0185 0.4677 0.5829 0.044 Uiso 1 1 calc R
C61A C 0.2742(7) 1.5507(6) 0.7021(5) 0.044(2) Uani 1 1 d .
H42A H 0.2886 1.5764 0.6460 0.053 Uiso 1 1 calc R
C9A C 0.6891(6) 1.1549(5) 0.5413(4) 0.0320(15) Uani 1 1 d .
H1A H 0.7117 1.0887 0.5544 0.038 Uiso 1 1 calc R
C29B C 0.1400(6) 0.5412(5) 0.5323(4) 0.0345(16) Uani 1 1 d .
H18B H 0.1275 0.5795 0.5798 0.041 Uiso 1 1 calc R
C60B C -0.1655(7) 0.9291(7) 0.3802(7) 0.058(3) Uani 1 1 d .
H41B H -0.2301 0.9680 0.4104 0.069 Uiso 1 1 calc R
C14B C 0.6966(5) 0.6274(5) 0.0016(4) 0.0320(15) Uani 1 1 d .
H11B H 0.7438 0.6477 -0.0473 0.038 Uiso 1 1 calc R
C50B C 0.5449(6) 0.1663(5) 0.1921(4) 0.0330(15) Uani 1 1 d .
H32B H 0.5405 0.2228 0.1567 0.040 Uiso 1 1 calc R
C23A C 0.6626(6) 1.1253(6) 0.7748(5) 0.0416(18) Uani 1 1 d .
H13A H 0.6180 1.1353 0.7329 0.050 Uiso 1 1 calc R
C36B C 0.4542(7) 0.8560(5) 0.5035(4) 0.0393(18) Uani 1 1 d .
H22B H 0.4121 0.9164 0.5217 0.047 Uiso 1 1 calc R
C8B C 0.1769(6) 0.3097(5) 0.0738(4) 0.0345(16) Uani 1 1 d .
H2B H 0.0992 0.3129 0.0930 0.041 Uiso 1 1 calc R
C42A C 0.6765(5) 0.7932(4) 0.6915(4) 0.0250(13) Uani 1 1 d .
H26A H 0.6890 0.7669 0.6344 0.030 Uiso 1 1 calc R
C59B C -0.1404(7) 0.9382(6) 0.2947(7) 0.053(2) Uani 1 1 d .
H40B H -0.1906 0.9798 0.2653 0.063 Uiso 1 1 calc R
C52B C 0.5341(6) 0.0011(5) 0.2150(5) 0.0358(17) Uani 1 1 d .
H34B H 0.5249 -0.0568 0.1948 0.043 Uiso 1 1 calc R
C5A C 0.5414(6) 1.2932(4) 0.5280(4) 0.0282(14) Uani 1 1 d .
C50A C 0.5346(6) 0.6120(5) 0.8145(4) 0.0308(15) Uani 1 1 d .
H32A H 0.5206 0.6416 0.8670 0.037 Uiso 1 1 calc R
C68B C 0.2298(5) 0.9565(5) 0.3163(4) 0.0328(15) Uani 1 1 d .
H48B H 0.2166 0.9317 0.3728 0.039 Uiso 1 1 calc R
C36A C 0.1603(6) 0.7474(5) 1.0158(4) 0.0358(16) Uani 1 1 d .
H22A H 0.1748 0.6824 1.0354 0.043 Uiso 1 1 calc R
C39A C 0.1141(6) 0.9379(5) 0.9619(4) 0.0344(16) Uani 1 1 d .
H19A H 0.0980 1.0032 0.9436 0.041 Uiso 1 1 calc R
C34A C 0.3609(6) 0.7531(5) 0.9935(4) 0.0308(15) Uani 1 1 d .
H23A H 0.3790 0.6881 1.0122 0.037 Uiso 1 1 calc R
C38B C 0.6313(7) 0.7548(5) 0.4589(4) 0.0388(18) Uani 1 1 d .
H20B H 0.7102 0.7458 0.4484 0.047 Uiso 1 1 calc R
C27A C 0.7066(6) 1.0458(5) 0.9040(4) 0.0324(15) Uani 1 1 d .
C64A C -0.0130(6) 1.3729(5) 0.8614(5) 0.0370(16) Uani 1 1 d .
H44A H 0.0255 1.3666 0.9068 0.044 Uiso 1 1 calc R
C45A C 0.9422(7) 0.6291(6) 0.7367(6) 0.049(2) Uani 1 1 d .
H28A H 0.9946 0.5755 0.7135 0.059 Uiso 1 1 calc R
C56A C 0.1559(5) 1.2745(4) 0.7728(4) 0.0301(14) Uani 1 1 d .
H38A H 0.1880 1.2723 0.7111 0.036 Uiso 1 1 calc R
C51A C 0.5269(7) 0.5160(5) 0.8129(5) 0.0408(18) Uani 1 1 d .
H33A H 0.5088 0.4802 0.8640 0.049 Uiso 1 1 calc R
C67B C 0.2362(6) 1.0531(5) 0.2989(4) 0.0369(17) Uani 1 1 d .
H47B H 0.2270 1.0944 0.3439 0.044 Uiso 1 1 calc R
C34B C 0.2805(6) 0.7922(5) 0.5156(4) 0.0351(16) Uani 1 1 d .
H23B H 0.2360 0.8497 0.5383 0.042 Uiso 1 1 calc R
C48B C 0.8382(7) 0.2133(5) 0.2665(5) 0.0400(18) Uani 1 1 d .
H31B H 0.8143 0.2210 0.3254 0.048 Uiso 1 1 calc R
C68A C -0.0190(6) 1.3406(5) 0.7209(4) 0.0367(16) Uani 1 1 d .
H48A H 0.0158 1.3119 0.6689 0.044 Uiso 1 1 calc R
C47A C 0.8800(6) 0.7430(6) 0.8419(5) 0.0447(18) Uani 1 1 d .
H30A H 0.8899 0.7682 0.8916 0.054 Uiso 1 1 calc R
C54B C 0.5662(5) 0.0875(4) 0.3251(4) 0.0285(14) Uani 1 1 d .
H36B H 0.5776 0.0889 0.3810 0.034 Uiso 1 1 calc R
C6B C 0.3529(6) 0.2259(5) 0.0023(4) 0.0326(16) Uani 1 1 d .
H4B H 0.3964 0.1717 -0.0267 0.039 Uiso 1 1 calc R
C65A C -0.1223(6) 1.4213(6) 0.8706(5) 0.0456(19) Uani 1 1 d .
H45A H -0.1586 1.4491 0.9226 0.055 Uiso 1 1 calc R
C58B C -0.0427(6) 0.8874(5) 0.2503(5) 0.0431(18) Uani 1 1 d .
H39B H -0.0244 0.8971 0.1909 0.052 Uiso 1 1 calc R
C51B C 0.5311(6) 0.0817(5) 0.1628(4) 0.0371(16) Uani 1 1 d .
H33B H 0.5196 0.0797 0.1070 0.045 Uiso 1 1 calc R
C60A C 0.2646(6) 1.6076(5) 0.7689(5) 0.0432(19) Uani 1 1 d .
H41A H 0.2692 1.6733 0.7594 0.052 Uiso 1 1 calc R
C46A C 0.9547(7) 0.6663(6) 0.8056(6) 0.050(2) Uani 1 1 d .
H29A H 1.0169 0.6391 0.8305 0.060 Uiso 1 1 calc R
C17A C 0.0004(7) 0.9092(6) 0.6738(6) 0.054(2) Uani 1 1 d .
H9A H -0.0593 0.8757 0.6795 0.065 Uiso 1 1 calc R
C17B C 0.7364(6) 0.7828(5) 0.1614(5) 0.0336(16) Uani 1 1 d .
H9B H 0.7758 0.8321 0.1654 0.040 Uiso 1 1 calc R
C26A C 0.7959(6) 1.0946(6) 0.8928(5) 0.0435(19) Uani 1 1 d .
H16A H 0.8431 1.0835 0.9329 0.052 Uiso 1 1 calc R
C25B C 0.0355(6) 0.3011(5) 0.3890(5) 0.0369(16) Uani 1 1 d .
H15B H -0.0096 0.2550 0.3883 0.044 Uiso 1 1 calc R
C59A C 0.2482(7) 1.5675(6) 0.8497(5) 0.048(2) Uani 1 1 d .
H40A H 0.2435 1.6056 0.8961 0.058 Uiso 1 1 calc R
C26B C 0.0242(5) 0.3497(5) 0.4603(4) 0.0356(16) Uani 1 1 d .
H16B H -0.0284 0.3362 0.5089 0.043 Uiso 1 1 calc R
C44A C 0.8512(6) 0.6689(5) 0.6978(5) 0.0419(18) Uani 1 1 d .
H27A H 0.8431 0.6422 0.6482 0.050 Uiso 1 1 calc R
C55B C 0.1360(5) 0.7663(4) 0.2423(4) 0.0289(14) Uani 1 1 d .
H37B H 0.1376 0.7850 0.1815 0.035 Uiso 1 1 calc R
C45B C 0.9090(7) 0.1883(8) 0.0973(6) 0.065(3) Uani 1 1 d .
H28B H 0.9326 0.1793 0.0386 0.078 Uiso 1 1 calc R
C46B C 0.9767(7) 0.1447(6) 0.1519(6) 0.050(2) Uani 1 1 d .
H29B H 1.0470 0.1060 0.1313 0.060 Uiso 1 1 calc R
C16A C 0.0175(6) 0.9722(6) 0.6077(5) 0.0420(18) Uani 1 1 d .
H10A H -0.0300 0.9823 0.5678 0.050 Uiso 1 1 calc R
C65B C 0.2716(6) 1.0285(4) 0.1514(4) 0.0331(15) Uani 1 1 d .
H45B H 0.2875 1.0526 0.0949 0.040 Uiso 1 1 calc R
C52A C 0.5456(7) 0.4735(6) 0.7369(6) 0.048(2) Uani 1 1 d .
H34A H 0.5394 0.4085 0.7354 0.058 Uiso 1 1 calc R
C47B C 0.9414(7) 0.1580(6) 0.2355(6) 0.048(2) Uani 1 1 d .
H30B H 0.9879 0.1289 0.2735 0.057 Uiso 1 1 calc R
C62B C 0.0021(6) 0.8109(6) 0.3770(5) 0.045(2) Uani 1 1 d .
H43B H 0.0503 0.7671 0.4065 0.054 Uiso 1 1 calc R
C38A C 0.0281(7) 0.8882(6) 0.9873(5) 0.0465(19) Uani 1 1 d .
H20A H -0.0466 0.9188 0.9868 0.056 Uiso 1 1 calc R
C48A C 0.7898(6) 0.7831(5) 0.8050(4) 0.0350(16) Uani 1 1 d .
H31A H 0.7380 0.8362 0.8298 0.042 Uiso 1 1 calc R
C25A C 0.8167(8) 1.1560(7) 0.8277(6) 0.063(3) Uani 1 1 d .
H15A H 0.8767 1.1891 0.8225 0.076 Uiso 1 1 calc R
C66A C -0.1782(7) 1.4296(6) 0.8062(5) 0.046(2) Uani 1 1 d .
H46A H -0.2525 1.4643 0.8137 0.056 Uiso 1 1 calc R
C18A C 0.0678(7) 0.8926(7) 0.7331(6) 0.053(2) Uani 1 1 d .
H8A H 0.0534 0.8488 0.7794 0.064 Uiso 1 1 calc R
C24A C 0.7474(8) 1.1717(6) 0.7653(6) 0.056(2) Uani 1 1 d .
H14A H 0.7618 1.2143 0.7181 0.067 Uiso 1 1 calc R
C67A C -0.1297(6) 1.3893(5) 0.7311(5) 0.0403(18) Uani 1 1 d .
H47A H -0.1700 1.3941 0.6869 0.048 Uiso 1 1 calc R
C44B C 0.8073(8) 0.2447(7) 0.1272(5) 0.058(2) Uani 1 1 d .
H27B H 0.7622 0.2755 0.0888 0.069 Uiso 1 1 calc R
C54A C 0.5788(8) 0.6192(7) 0.6666(5) 0.056(2) Uani 1 1 d .
H36A H 0.5952 0.6540 0.6146 0.068 Uiso 1 1 calc R
C41B C 0.6569(6) 0.3163(4) 0.2436(4) 0.0305(15) Uani 1 1 d .
H25B H 0.6218 0.3376 0.1936 0.037 Uiso 1 1 calc R
C53A C 0.5719(8) 0.5230(7) 0.6663(6) 0.062(3) Uani 1 1 d .
H35A H 0.5866 0.4927 0.6141 0.075 Uiso 1 1 calc R
C58A C 0.2387(6) 1.4729(5) 0.8636(5) 0.0385(17) Uani 1 1 d .
H39A H 0.2268 1.4467 0.9197 0.046 Uiso 1 1 calc R
C61B C -0.0986(8) 0.8646(7) 0.4228(6) 0.058(2) Uani 1 1 d .
H42B H -0.1185 0.8553 0.4822 0.070 Uiso 1 1 calc R
O1S O 0.9423(6) 0.5601(5) 0.2155(6) 0.083(2) Uani 1 1 d .
C3S C 0.8784(8) 0.5362(8) 0.2959(8) 0.075(3) Uani 1 1 d .
H7S H 0.9014 0.4673 0.3101 0.090 Uiso 1 1 calc R
H6S H 0.7985 0.5481 0.2927 0.090 Uiso 1 1 calc R
C1S C 0.9239(10) 0.5087(8) 0.1492(9) 0.091(4) Uani 1 1 d .
H2S H 0.8430 0.5164 0.1507 0.110 Uiso 1 1 calc R
H1S H 0.9543 0.4397 0.1567 0.110 Uiso 1 1 calc R
C4S C 0.8941(10) 0.5922(9) 0.3610(10) 0.109(5) Uani 1 1 d .
H8S H 0.9730 0.5800 0.3644 0.163 Uiso 1 1 calc R
H10S H 0.8503 0.5742 0.4151 0.163 Uiso 1 1 calc R
H9S H 0.8695 0.6603 0.3476 0.163 Uiso 1 1 calc R
C2S C 0.9818(8) 0.5478(7) 0.0633(8) 0.083(3) Uani 1 1 d .
H4S H 0.9401 0.6111 0.0501 0.124 Uiso 1 1 calc R
H5S H 0.9840 0.5041 0.0192 0.124 Uiso 1 1 calc R
H3S H 1.0579 0.5529 0.0664 0.124 Uiso 1 1 calc R

loop_
_atom_site_aniso_label
_atom_site_aniso_U_11
_atom_site_aniso_U_22
_atom_site_aniso_U_33
_atom_site_aniso_U_23
_atom_site_aniso_U_13
_atom_site_aniso_U_12
Zn1 0.0292(4) 0.0184(4) 0.0279(4) -0.0030(3) -0.0035(3) -0.0045(3)
Zn2 0.0270(4) 0.0245(4) 0.0346(4) 0.0002(3) -0.0094(3) -0.0033(3)
Zn3 0.0280(4) 0.0185(4) 0.0297(4) -0.0030(3) -0.0030(3) -0.0038(3)
Zn4 0.0281(4) 0.0229(4) 0.0318(4) 0.0028(3) -0.0111(3) -0.0049(3)
O2A 0.025(3) 0.028(3) 0.030(3) 0.0027(19) -0.008(2) -0.006(2)
O3A 0.030(3) 0.031(3) 0.031(3) -0.001(2) -0.012(2) -0.004(2)
O1B 0.029(3) 0.024(2) 0.035(3) -0.0040(19) -0.009(2) -0.006(2)
O2B 0.026(3) 0.025(2) 0.026(2) 0.0010(18) -0.0012(19) -0.008(2)
O4B 0.032(3) 0.019(2) 0.032(2) -0.0045(18) -0.009(2) -0.003(2)
O3B 0.028(3) 0.024(2) 0.028(2) -0.0056(19) -0.002(2) -0.005(2)
O1A 0.029(3) 0.019(2) 0.030(2) 0.0000(18) -0.0021(19) -0.0033(19)
O4A 0.028(3) 0.022(2) 0.032(2) 0.0011(18) -0.0071(19) -0.0012(19)
N3B 0.026(3) 0.023(3) 0.050(4) -0.008(3) -0.006(3) -0.004(2)
N1B 0.034(3) 0.025(3) 0.037(3) -0.002(2) -0.010(3) -0.012(3)
N2A 0.033(3) 0.026(3) 0.042(4) 0.002(3) -0.005(3) -0.005(3)
N3A 0.032(3) 0.028(3) 0.036(3) -0.003(2) -0.011(3) -0.007(3)
N4A 0.024(3) 0.024(3) 0.038(3) 0.000(2) -0.009(2) 0.001(2)
C32B 0.028(4) 0.033(4) 0.026(3) 0.003(3) -0.007(3) -0.010(3)
C30A 0.023(3) 0.025(3) 0.024(3) -0.005(2) -0.006(3) -0.004(3)
C12A 0.027(4) 0.020(3) 0.025(3) -0.003(2) -0.006(3) 0.000(3)
N1A 0.034(3) 0.032(3) 0.044(3) 0.001(3) -0.011(3) -0.012(3)
N2B 0.032(3) 0.025(3) 0.028(3) -0.003(2) -0.001(2) -0.012(2)
C2B 0.032(4) 0.017(3) 0.026(3) 0.001(2) -0.008(3) -0.002(3)
N4B 0.021(3) 0.018(3) 0.041(3) -0.004(2) -0.002(2) 0.001(2)
C2A 0.035(4) 0.023(3) 0.019(3) -0.001(2) -0.006(3) -0.007(3)
C63B 0.023(4) 0.026(3) 0.033(4) -0.005(3) -0.006(3) 0.003(3)
C32A 0.018(3) 0.028(3) 0.024(3) -0.009(2) -0.008(2) -0.002(3)
C40B 0.045(4) 0.016(3) 0.025(3) -0.001(2) -0.010(3) -0.008(3)
C57B 0.023(4) 0.028(4) 0.046(4) -0.014(3) -0.009(3) -0.003(3)
C11A 0.021(3) 0.025(3) 0.032(3) -0.006(3) -0.011(3) -0.003(3)
C12B 0.028(4) 0.024(3) 0.031(3) 0.004(3) -0.001(3) -0.004(3)
C55A 0.022(3) 0.021(3) 0.031(3) 0.000(3) -0.003(3) 0.000(2)
C33A 0.031(4) 0.032(4) 0.024(3) -0.007(3) -0.004(3) -0.002(3)
C29A 0.037(4) 0.032(4) 0.020(3) -0.005(3) -0.010(3) -0.003(3)
C43B 0.029(4) 0.031(4) 0.039(4) -0.008(3) -0.011(3) -0.004(3)
C57A 0.024(3) 0.029(3) 0.031(3) -0.008(3) -0.009(3) -0.002(3)
C21B 0.024(3) 0.020(3) 0.033(3) 0.001(2) -0.004(3) -0.005(3)
C20B 0.023(3) 0.017(3) 0.034(4) 0.002(2) -0.006(3) 0.000(2)
C35B 0.052(5) 0.024(3) 0.027(3) 0.004(3) -0.015(3) -0.006(3)
C24B 0.030(4) 0.031(4) 0.043(4) -0.008(3) -0.012(3) -0.005(3)
C22A 0.028(4) 0.022(3) 0.035(4) -0.003(3) -0.010(3) -0.003(3)
C21A 0.028(4) 0.018(3) 0.029(3) -0.004(2) -0.012(3) 0.004(3)
C11B 0.022(3) 0.024(3) 0.029(3) -0.005(2) -0.008(3) 0.003(3)
C9B 0.040(4) 0.031(4) 0.027(3) 0.005(3) -0.009(3) -0.009(3)
C19B 0.029(4) 0.031(4) 0.026(3) 0.003(3) -0.008(3) -0.006(3)
C31B 0.042(4) 0.027(3) 0.016(3) 0.000(2) -0.007(3) -0.011(3)
C1B 0.033(4) 0.026(3) 0.021(3) 0.000(2) -0.005(3) -0.005(3)
C13A 0.034(4) 0.026(3) 0.024(3) 0.002(3) -0.009(3) -0.006(3)
C35A 0.033(4) 0.033(4) 0.023(3) -0.012(3) -0.005(3) -0.008(3)
C49A 0.028(4) 0.029(4) 0.033(4) -0.004(3) -0.010(3) -0.009(3)
C7A 0.033(4) 0.042(4) 0.033(4) 0.002(3) -0.004(3) -0.021(3)
C49B 0.021(3) 0.021(3) 0.033(3) -0.006(2) -0.006(3) -0.002(3)
C41A 0.032(3) 0.022(3) 0.023(3) -0.002(2) -0.010(3) -0.003(3)
C31A 0.026(4) 0.035(4) 0.019(3) -0.008(3) -0.001(2) -0.005(3)
C10B 0.042(4) 0.021(3) 0.026(3) 0.003(2) -0.017(3) -0.007(3)
C28A 0.023(4) 0.039(4) 0.038(4) -0.009(3) -0.014(3) -0.002(3)
C66B 0.033(4) 0.020(3) 0.047(4) 0.000(3) -0.010(3) -0.001(3)
C43A 0.025(4) 0.024(3) 0.036(4) 0.004(3) 0.001(3) -0.007(3)
C23B 0.026(4) 0.023(3) 0.038(4) 0.000(3) -0.005(3) 0.000(3)
C39B 0.042(4) 0.026(3) 0.026(3) -0.009(3) -0.007(3) -0.008(3)
C1A 0.037(4) 0.019(3) 0.020(3) 0.001(2) -0.008(3) -0.007(3)
C5B 0.041(4) 0.026(3) 0.020(3) -0.001(2) -0.013(3) -0.005(3)
C22B 0.018(3) 0.032(4) 0.032(4) 0.002(3) -0.005(3) -0.001(3)
C3A 0.024(3) 0.022(3) 0.029(3) 0.001(2) -0.004(3) -0.003(3)
C42B 0.033(4) 0.024(3) 0.024(3) -0.002(2) -0.007(3) 0.002(3)
C6A 0.037(4) 0.019(3) 0.027(3) -0.001(2) -0.008(3) -0.009(3)
C4A 0.041(4) 0.013(3) 0.029(3) 0.000(2) -0.007(3) 0.000(3)
C7B 0.049(5) 0.021(3) 0.033(4) -0.001(3) -0.023(3) 0.000(3)
C63A 0.027(4) 0.020(3) 0.042(4) 0.001(3) 0.002(3) -0.006(3)
C37A 0.039(5) 0.073(6) 0.040(4) -0.011(4) -0.005(4) -0.027(4)
C13B 0.031(4) 0.029(3) 0.024(3) -0.004(3) -0.001(3) -0.002(3)
C8A 0.028(4) 0.036(4) 0.042(4) -0.002(3) -0.005(3) -0.006(3)
C62A 0.051(5) 0.031(4) 0.031(4) -0.002(3) -0.015(3) -0.006(3)
C4B 0.056(5) 0.022(3) 0.018(3) -0.004(2) -0.008(3) 0.003(3)
C15B 0.024(3) 0.027(3) 0.029(3) 0.000(3) -0.005(3) 0.000(3)
C33B 0.039(4) 0.036(4) 0.030(4) -0.003(3) -0.010(3) -0.002(3)
C18B 0.035(4) 0.027(3) 0.033(4) -0.004(3) -0.014(3) -0.001(3)
C16B 0.032(4) 0.036(4) 0.036(4) 0.004(3) -0.002(3) -0.009(3)
C40A 0.032(4) 0.029(3) 0.025(3) -0.005(3) -0.004(3) -0.007(3)
C10A 0.027(3) 0.032(4) 0.019(3) -0.001(2) -0.004(2) -0.007(3)
C37B 0.078(7) 0.038(4) 0.031(4) 0.000(3) -0.009(4) -0.037(4)
C20A 0.023(4) 0.025(3) 0.035(4) -0.001(3) -0.006(3) -0.005(3)
C56B 0.027(3) 0.029(3) 0.027(3) 0.000(3) -0.010(3) -0.007(3)
C53B 0.046(5) 0.023(3) 0.041(4) 0.002(3) -0.013(3) -0.004(3)
C19A 0.027(4) 0.035(4) 0.045(4) 0.003(3) -0.007(3) -0.013(3)
C64B 0.040(4) 0.025(3) 0.031(4) -0.002(3) -0.011(3) -0.009(3)
C30B 0.027(4) 0.026(3) 0.023(3) -0.001(2) -0.006(3) -0.003(3)
C27B 0.027(4) 0.041(4) 0.035(4) 0.003(3) -0.009(3) -0.011(3)
C15A 0.026(4) 0.035(4) 0.037(4) -0.005(3) -0.007(3) -0.011(3)
C14A 0.034(4) 0.038(4) 0.032(4) -0.002(3) -0.014(3) -0.004(3)
C3B 0.027(4) 0.027(3) 0.029(3) 0.000(3) -0.004(3) 0.000(3)
C28B 0.026(4) 0.060(5) 0.025(3) 0.004(3) -0.005(3) -0.014(3)
C61A 0.045(5) 0.049(5) 0.048(5) 0.013(4) -0.027(4) -0.016(4)
C9A 0.032(4) 0.024(3) 0.041(4) 0.002(3) -0.006(3) -0.009(3)
C29B 0.035(4) 0.039(4) 0.030(4) -0.003(3) -0.010(3) -0.003(3)
C60B 0.028(5) 0.045(5) 0.099(8) -0.034(5) 0.002(5) -0.006(4)
C14B 0.028(4) 0.033(4) 0.034(4) 0.003(3) 0.001(3) -0.010(3)
C50B 0.039(4) 0.031(4) 0.031(4) -0.002(3) -0.011(3) -0.006(3)
C23A 0.037(4) 0.045(5) 0.048(5) 0.008(3) -0.016(3) -0.014(4)
C36B 0.068(6) 0.022(3) 0.031(4) -0.003(3) -0.013(4) -0.010(4)
C8B 0.043(4) 0.030(4) 0.034(4) 0.002(3) -0.014(3) -0.009(3)
C42A 0.029(3) 0.023(3) 0.022(3) -0.001(2) -0.003(3) -0.005(3)
C59B 0.030(4) 0.038(5) 0.089(7) -0.010(4) -0.011(4) -0.001(4)
C52B 0.038(4) 0.022(3) 0.051(4) -0.014(3) -0.016(3) -0.002(3)
C5A 0.036(4) 0.021(3) 0.026(3) 0.002(2) -0.005(3) -0.005(3)
C50A 0.037(4) 0.027(4) 0.033(4) 0.002(3) -0.016(3) -0.009(3)
C68B 0.033(4) 0.034(4) 0.030(4) -0.007(3) -0.004(3) -0.005(3)
C36A 0.050(5) 0.032(4) 0.030(4) -0.007(3) -0.007(3) -0.017(3)
C39A 0.030(4) 0.040(4) 0.033(4) -0.003(3) -0.004(3) -0.008(3)
C34A 0.038(4) 0.026(3) 0.029(3) -0.002(3) -0.006(3) -0.005(3)
C38B 0.049(5) 0.046(5) 0.029(4) -0.003(3) -0.011(3) -0.024(4)
C27A 0.031(4) 0.024(3) 0.043(4) -0.006(3) -0.011(3) -0.002(3)
C64A 0.031(4) 0.040(4) 0.039(4) -0.002(3) -0.007(3) -0.007(3)
C45A 0.042(5) 0.035(4) 0.059(5) 0.010(4) 0.003(4) 0.001(4)
C56A 0.034(4) 0.026(3) 0.032(4) 0.000(3) -0.006(3) -0.011(3)
C51A 0.040(4) 0.022(4) 0.065(5) 0.005(3) -0.022(4) -0.006(3)
C67B 0.047(5) 0.030(4) 0.037(4) -0.013(3) -0.012(3) -0.006(3)
C34B 0.041(4) 0.028(4) 0.034(4) -0.008(3) -0.013(3) 0.005(3)
C48B 0.043(5) 0.037(4) 0.044(4) -0.010(3) -0.017(3) -0.003(3)
C68A 0.037(4) 0.041(4) 0.033(4) 0.004(3) -0.009(3) -0.010(3)
C47A 0.035(4) 0.060(5) 0.039(4) 0.011(4) -0.005(3) -0.015(4)
C54B 0.034(4) 0.026(3) 0.027(3) -0.003(3) -0.011(3) -0.003(3)
C6B 0.051(5) 0.021(3) 0.028(3) -0.005(3) -0.014(3) -0.003(3)
C65A 0.038(4) 0.049(5) 0.047(5) -0.013(4) 0.002(4) -0.010(4)
C58B 0.036(4) 0.030(4) 0.063(5) -0.010(3) -0.012(4) 0.000(3)
C51B 0.044(4) 0.032(4) 0.034(4) -0.009(3) -0.006(3) -0.003(3)
C60A 0.033(4) 0.028(4) 0.070(6) -0.009(4) -0.018(4) 0.002(3)
C46A 0.034(4) 0.056(5) 0.057(5) 0.021(4) -0.006(4) -0.012(4)
C17A 0.041(5) 0.059(6) 0.073(6) 0.009(4) -0.014(4) -0.034(4)
C17B 0.026(4) 0.027(4) 0.049(4) 0.000(3) -0.009(3) -0.007(3)
C26A 0.036(4) 0.047(5) 0.056(5) 0.003(4) -0.021(4) -0.015(4)
C25B 0.030(4) 0.037(4) 0.048(4) 0.003(3) -0.012(3) -0.014(3)
C59A 0.041(5) 0.048(5) 0.056(5) -0.025(4) -0.001(4) -0.007(4)
C26B 0.025(4) 0.047(4) 0.037(4) 0.006(3) -0.009(3) -0.012(3)
C44A 0.040(4) 0.028(4) 0.052(5) -0.004(3) -0.004(4) 0.000(3)
C55B 0.031(4) 0.026(3) 0.031(3) 0.000(3) -0.009(3) -0.006(3)
C45B 0.034(5) 0.108(8) 0.054(5) -0.033(5) 0.000(4) -0.015(5)
C46B 0.024(4) 0.051(5) 0.074(6) -0.013(4) -0.006(4) -0.007(4)
C16A 0.030(4) 0.050(5) 0.052(5) -0.003(4) -0.014(3) -0.014(4)
C65B 0.038(4) 0.025(3) 0.037(4) 0.002(3) -0.010(3) -0.007(3)
C52A 0.045(5) 0.030(4) 0.081(6) -0.013(4) -0.024(4) -0.014(4)
C47B 0.034(5) 0.043(5) 0.073(6) 0.000(4) -0.028(4) -0.007(4)
C62B 0.025(4) 0.065(6) 0.046(5) -0.013(4) -0.006(3) -0.005(4)
C38A 0.034(4) 0.046(5) 0.062(5) 0.000(4) -0.018(4) -0.008(4)
C48A 0.029(4) 0.042(4) 0.033(4) 0.001(3) 0.000(3) -0.009(3)
C25A 0.051(6) 0.070(6) 0.087(7) 0.024(5) -0.034(5) -0.042(5)
C66A 0.030(4) 0.041(4) 0.061(5) -0.001(4) -0.002(4) 0.002(3)
C18A 0.045(5) 0.058(5) 0.059(5) 0.018(4) -0.009(4) -0.022(4)
C24A 0.060(6) 0.052(5) 0.064(6) 0.023(4) -0.024(4) -0.029(5)
C67A 0.033(4) 0.042(4) 0.047(4) 0.011(3) -0.012(3) -0.011(3)
C44B 0.044(5) 0.083(7) 0.042(5) -0.012(4) -0.005(4) -0.005(5)
C54A 0.085(7) 0.059(5) 0.032(4) -0.004(4) -0.009(4) -0.030(5)
C41B 0.031(4) 0.021(3) 0.040(4) -0.006(3) -0.007(3) -0.002(3)
C53A 0.083(7) 0.053(6) 0.056(6) -0.028(4) 0.001(5) -0.030(5)
C58A 0.043(4) 0.038(4) 0.036(4) -0.006(3) -0.010(3) -0.005(3)
C61B 0.042(5) 0.074(6) 0.059(5) -0.030(5) 0.008(4) -0.019(5)
O1S 0.051(4) 0.073(5) 0.125(7) 0.008(5) -0.024(4) -0.009(4)
C3S 0.036(6) 0.054(6) 0.123(10) 0.014(6) 0.002(6) -0.003(5)
C1S 0.076(8) 0.055(7) 0.147(12) -0.002(7) -0.040(8) -0.002(6)
C4S 0.053(7) 0.079(9) 0.170(14) 0.025(9) 0.010(8) 0.002(6)
C2S 0.053(6) 0.056(6) 0.125(10) 0.032(6) -0.013(6) 0.003(5)

loop_
_atom_type_symbol
_atom_type_description
_atom_type_scat_dispersion_real
_atom_type_scat_dispersion_imag
_atom_type_scat_source
C C 0.0033 0.0016 'International Tables Vol C Tables 4.2.6.8 and 6.1.1.4'
H H 0.0000 0.0000 'International Tables Vol C Tables 4.2.6.8 and 6.1.1.4'
N N 0.0061 0.0033 'International Tables Vol C Tables 4.2.6.8 and 6.1.1.4'
O O 0.0106 0.0060 'International Tables Vol C Tables 4.2.6.8 and 6.1.1.4'
Zn Zn 0.2839 1.4301 'International Tables Vol C Tables 4.2.6.8 and 6.1.1.4'

loop_
_geom_angle_atom_site_label_1
_geom_angle_atom_site_label_2
_geom_angle_atom_site_label_3
_geom_angle
O4B Zn1 O2B 123.37(19)
O4B Zn1 O3B 92.74(18)
O2B Zn1 O3B 77.21(18)
O4B Zn1 N2B 121.2(2)
O2B Zn1 N2B 114.5(2)
O3B Zn1 N2B 90.3(2)
O4B Zn1 N1B 106.0(2)
O2B Zn1 N1B 91.8(2)
O3B Zn1 N1B 161.30(19)
N2B Zn1 N1B 80.4(2)
O4A Zn2 O2A 123.06(19)
O4A Zn2 O3A 92.99(19)
O2A Zn2 O3A 78.82(18)
O4A Zn2 N4A 121.6(2)
O2A Zn2 N4A 115.3(2)
O3A Zn2 N4A 99.0(2)
O4A Zn2 N3A 95.3(2)
O2A Zn2 N3A 92.5(2)
O3A Zn2 N3A 170.4(2)
N4A Zn2 N3A 80.9(2)
O4A Zn2 Zn4 114.38(13)
O2A Zn2 Zn4 39.92(14)
O3A Zn2 Zn4 38.99(13)
N4A Zn2 Zn4 110.13(15)
N3A Zn2 Zn4 131.99(16)
O1B Zn3 O3B 123.01(19)
O1B Zn3 O2B 91.78(19)
O3B Zn3 O2B 77.25(18)
O1B Zn3 N4B 119.3(2)
O3B Zn3 N4B 116.7(2)
O2B Zn3 N4B 90.90(19)
O1B Zn3 N3B 103.4(2)
O3B Zn3 N3B 95.0(2)
O2B Zn3 N3B 164.8(2)
N4B Zn3 N3B 80.9(2)
O1A Zn4 O3A 122.71(19)
O1A Zn4 O2A 92.17(18)
O3A Zn4 O2A 78.47(18)
O1A Zn4 N1A 128.7(2)
O3A Zn4 N1A 108.6(2)
O2A Zn4 N1A 96.2(2)
O1A Zn4 N2A 95.3(2)
O3A Zn4 N2A 95.5(2)
O2A Zn4 N2A 172.2(2)
N1A Zn4 N2A 80.9(2)
O1A Zn4 Zn2 109.97(13)
O3A Zn4 Zn2 39.58(14)
O2A Zn4 Zn2 38.98(13)
N1A Zn4 Zn2 107.92(17)
N2A Zn4 Zn2 135.06(17)
C11A O2A Zn2 128.9(4)
C11A O2A Zn4 125.9(4)
Zn2 O2A Zn4 101.1(2)
C21A O3A Zn4 132.0(4)
C21A O3A Zn2 124.4(4)
Zn4 O3A Zn2 101.4(2)
C1B O1B Zn3 127.5(4)
C11B O2B Zn1 140.9(4)
C11B O2B Zn3 116.6(4)
Zn1 O2B Zn3 102.2(2)
C31B O4B Zn1 127.0(4)
C21B O3B Zn3 134.7(4)
C21B O3B Zn1 121.0(4)
Zn3 O3B Zn1 103.1(2)
C1A O1A Zn4 122.6(4)
C31A O4A Zn2 122.9(4)
C55B N3B Zn3 110.2(4)
C41B N1B Zn1 105.1(4)
C42A N2A Zn4 111.8(4)
C56A N3A Zn2 108.8(4)
C55A N4A Zn2 108.6(4)
C31B C32B C33B 119.0(6)
C31B C32B C30B 123.8(6)
C33B C32B C30B 116.9(6)
C21A C30A C29A 117.4(6)
C21A C30A C32A 124.1(6)
C29A C30A C32A 118.5(6)
C11A C12A C13A 118.4(6)
C11A C12A C2A 124.2(6)
C13A C12A C2A 117.3(5)
C41A N1A Zn4 111.4(4)
C42B N2B Zn1 112.2(4)
C1B C2B C3B 120.0(6)
C1B C2B C12B 123.7(6)
C3B C2B C12B 116.0(6)
C56B N4B Zn3 110.3(4)
C1A C2A C3A 120.2(6)
C1A C2A C12A 122.7(5)
C3A C2A C12A 117.1(6)
C64B C63B C68B 120.1(6)
C64B C63B C56B 118.8(6)
C68B C63B C56B 121.1(6)
C31A C32A C33A 117.6(6)
C31A C32A C30A 123.9(6)
C33A C32A C30A 118.2(6)
C39B C40B C35B 119.1(6)
C39B C40B C31B 119.7(6)
C35B C40B C31B 121.2(6)
C62B C57B C58B 118.1(7)
C62B C57B C55B 121.5(7)
C58B C57B C55B 120.4(7)
O2A C11A C12A 122.0(6)
O2A C11A C20A 117.7(6)
C12A C11A C20A 120.2(6)
C11B C12B C13B 119.2(6)
C11B C12B C2B 122.3(6)
C13B C12B C2B 118.4(6)
N4A C55A C57A 112.6(5)
N4A C55A C56A 106.8(5)
C57A C55A C56A 115.7(5)
C34A C33A C32A 125.1(7)
C28A C29A C30A 122.8(6)
C44B C43B C48B 118.7(7)
C44B C43B C41B 119.8(7)
C48B C43B C41B 121.4(6)
C62A C57A C58A 118.2(6)
C62A C57A C55A 122.8(6)
C58A C57A C55A 119.0(6)
O3B C21B C30B 122.4(6)
O3B C21B C22B 117.4(6)
C30B C21B C22B 120.2(6)
C15B C20B C11B 120.1(6)
C15B C20B C19B 117.8(6)
C11B C20B C19B 122.0(6)
C36B C35B C34B 123.0(7)
C36B C35B C40B 118.5(7)
C34B C35B C40B 118.6(6)
C23B C24B C25B 120.5(6)
C23A C22A C27A 117.5(6)
C23A C22A C21A 123.1(6)
C27A C22A C21A 119.4(6)
O3A C21A C30A 122.5(6)
O3A C21A C22A 116.3(6)
C30A C21A C22A 121.2(6)
O2B C11B C12B 121.0(6)
O2B C11B C20B 119.8(5)
C12B C11B C20B 119.2(6)
C8B C9B C10B 122.1(7)
C18B C19B C20B 121.3(6)
O4B C31B C32B 125.5(6)
O4B C31B C40B 116.7(6)
C32B C31B C40B 117.6(6)
O1B C1B C2B 125.0(6)
O1B C1B C10B 116.4(6)
C2B C1B C10B 118.5(6)
C14A C13A C12A 122.7(6)
C36A C35A C40A 117.9(6)
C36A C35A C34A 122.2(6)
C40A C35A C34A 119.8(6)
C54A C49A C50A 117.4(7)
C54A C49A C41A 121.9(6)
C50A C49A C41A 120.5(6)
C6A C7A C8A 120.4(6)
C54B C49B C50B 118.8(6)
C54B C49B C42B 121.0(6)
C50B C49B C42B 120.1(6)
N1A C41A C49A 112.0(5)
N1A C41A C42A 108.8(5)
C49A C41A C42A 110.9(5)
O4A C31A C32A 123.9(6)
O4A C31A C40A 117.1(6)
C32A C31A C40A 118.8(6)
C9B C10B C5B 118.9(6)
C9B C10B C1B 121.4(6)
C5B C10B C1B 119.7(6)
C29A C28A C27A 120.3(6)
C65B C66B C67B 120.2(6)
C44A C43A C48A 117.3(7)
C44A C43A C42A 122.3(7)
C48A C43A C42A 120.4(6)
C24B C23B C22B 120.9(6)
C40B C39B C38B 120.8(6)
O1A C1A C2A 124.7(6)
O1A C1A C10A 117.8(6)
C2A C1A C10A 117.3(5)
C4B C5B C10B 120.0(6)
C4B C5B C6B 122.3(6)
C10B C5B C6B 117.7(6)
C23B C22B C27B 118.9(6)
C23B C22B C21B 121.8(6)
C27B C22B C21B 119.3(6)
C4A C3A C2A 122.0(6)
N2B C42B C49B 111.6(5)
N2B C42B C41B 108.2(5)
C49B C42B C41B 114.2(5)
C7A C6A C5A 121.0(6)
C3A C4A C5A 120.2(6)
C6B C7B C8B 119.3(6)
C68A C63A C64A 119.1(7)
C68A C63A C56A 120.2(6)
C64A C63A C56A 120.3(6)
C36A C37A C38A 120.9(7)
C14B C13B C12B 122.6(6)
C9A C8A C7A 120.6(7)
C57A C62A C61A 121.3(7)
C3B C4B C5B 119.9(6)
C14B C15B C20B 119.2(6)
C14B C15B C16B 121.6(6)
C20B C15B C16B 119.2(6)
C34B C33B C32B 124.0(7)
C19B C18B C17B 120.6(6)
C17B C16B C15B 120.7(6)
C39A C40A C35A 119.8(6)
C39A C40A C31A 119.8(6)
C35A C40A C31A 120.4(6)
C9A C10A C5A 119.4(6)
C9A C10A C1A 120.2(6)
C5A C10A C1A 120.4(6)
C36B C37B C38B 121.1(7)
C19A C20A C15A 119.5(6)
C19A C20A C11A 120.5(6)
C15A C20A C11A 120.0(6)
N4B C56B C55B 108.3(5)
N4B C56B C63B 111.4(5)
C55B C56B C63B 112.4(5)
C52B C53B C54B 119.6(6)
C18A C19A C20A 119.8(7)
C65B C64B C63B 120.7(6)
C21B C30B C29B 117.9(6)
C21B C30B C32B 123.2(6)
C29B C30B C32B 118.8(6)
C28B C27B C26B 122.7(6)
C28B C27B C22B 119.5(6)
C26B C27B C22B 117.8(6)
C20A C15A C14A 118.8(6)
C20A C15A C16A 118.9(6)
C14A C15A C16A 122.3(6)
C13A C14A C15A 119.8(6)
C4B C3B C2B 121.8(6)
C29B C28B C27B 118.8(6)
C60A C61A C62A 119.8(7)
C8A C9A C10A 120.5(6)
C28B C29B C30B 124.2(6)
C61B C60B C59B 120.4(8)
C13B C14B C15B 119.6(6)
C51B C50B C49B 120.6(6)
C24A C23A C22A 123.2(7)
C37B C36B C35B 121.7(7)
C9B C8B C7B 120.3(7)
N2A C42A C43A 112.1(5)
N2A C42A C41A 109.1(5)
C43A C42A C41A 111.9(5)
C60B C59B C58B 120.6(9)
C53B C52B C51B 121.1(6)
C4A C5A C10A 119.8(6)
C4A C5A C6A 122.2(6)
C10A C5A C6A 118.0(6)
C49A C50A C51A 120.7(6)
C63B C68B C67B 118.8(6)
C37A C36A C35A 121.3(7)
C38A C39A C40A 121.3(7)
C33A C34A C35A 118.3(6)
C39B C38B C37B 118.8(7)
C26A C27A C28A 122.6(6)
C26A C27A C22A 118.5(6)
C28A C27A C22A 118.9(6)
C65A C64A C63A 118.7(7)
C46A C45A C44A 120.3(8)
N3A C56A C63A 110.7(5)
N3A C56A C55A 106.2(5)
C63A C56A C55A 116.1(5)
C52A C51A C50A 119.7(7)
C66B C67B C68B 120.1(6)
C33B C34B C35B 119.5(6)
C43B C48B C47B 120.0(7)
C63A C68A C67A 121.5(7)
C46A C47A C48A 119.0(8)
C49B C54B C53B 120.4(6)
C7B C6B C5B 121.7(6)
C66A C65A C64A 120.9(7)
C59B C58B C57B 120.9(8)
C52B C51B C50B 119.5(6)
C61A C60A C59A 119.0(7)
C45A C46A C47A 121.8(8)
C16A C17A C18A 121.5(7)
C16B C17B C18B 120.2(6)
C25A C26A C27A 122.3(7)
C26B C25B C24B 120.3(7)
C58A C59A C60A 120.6(7)
C25B C26B C27B 121.5(6)
C43A C44A C45A 120.3(8)
N3B C55B C57B 114.0(6)
N3B C55B C56B 108.7(5)
C57B C55B C56B 112.1(5)
C46B C45B C44B 120.5(8)
C47B C46B C45B 118.9(8)
C17A C16A C15A 120.3(7)
C64B C65B C66B 120.1(6)
C53A C52A C51A 120.0(7)
C46B C47B C48B 121.1(8)
C57B C62B C61B 120.8(8)
C39A C38A C37A 118.9(7)
C47A C48A C43A 121.4(7)
C26A C25A C24A 119.4(7)
C65A C66A C67A 121.3(7)
C17A C18A C19A 120.0(7)
C23A C24A C25A 119.0(8)
C66A C67A C68A 118.3(7)
C43B C44B C45B 120.7(9)
C49A C54A C53A 121.0(8)
N1B C41B C43B 114.7(6)
N1B C41B C42B 105.7(5)
C43B C41B C42B 114.3(5)
C52A C53A C54A 121.2(8)
C59A C58A C57A 121.2(7)
C60B C61B C62B 119.1(8)
C1S O1S C3S 112.0(9)
O1S C3S C4S 111.0(9)
O1S C1S C2S 109.3(9)

loop_
_geom_bond_atom_site_label_1
_geom_bond_atom_site_label_2
_geom_bond_distance
Zn1 O4B 1.917(4)
Zn1 O2B 1.993(4)
Zn1 O3B 2.076(5)
Zn1 N2B 2.087(5)
Zn1 N1B 2.161(6)
Zn2 O4A 1.943(4)
Zn2 O2A 2.001(5)
Zn2 O3A 2.029(5)
Zn2 N4A 2.121(5)
Zn2 N3A 2.149(6)
Zn2 Zn4 3.1211(11)
Zn3 O1B 1.926(4)
Zn3 O3B 1.979(5)
Zn3 O2B 2.087(5)
Zn3 N4B 2.095(5)
Zn3 N3B 2.144(6)
Zn4 O1A 1.942(4)
Zn4 O3A 2.003(5)
Zn4 O2A 2.041(5)
Zn4 N1A 2.085(6)
Zn4 N2A 2.143(6)
O2A C11A 1.338(7)
O3A C21A 1.356(8)
O1B C1B 1.333(8)
O2B C11B 1.341(8)
O4B C31B 1.313(8)
O3B C21B 1.329(8)
O1A C1A 1.312(7)
O4A C31A 1.316(8)
N3B C55B 1.488(8)
N1B C41B 1.495(8)
N2A C42A 1.501(8)
N3A C56A 1.496(8)
N4A C55A 1.494(8)
C32B C31B 1.408(9)
C32B C33B 1.420(10)
C32B C30B 1.488(9)
C30A C21A 1.394(9)
C30A C29A 1.425(9)
C30A C32A 1.471(9)
C12A C11A 1.382(9)
C12A C13A 1.416(9)
C12A C2A 1.504(9)
N1A C41A 1.475(8)
N2B C42B 1.488(8)
C2B C1B 1.370(9)
C2B C3B 1.431(9)
C2B C12B 1.515(9)
N4B C56B 1.473(8)
C2A C1A 1.405(9)
C2A C3A 1.414(9)
C63B C64B 1.383(9)
C63B C68B 1.382(9)
C63B C56B 1.530(9)
C32A C31A 1.405(9)
C32A C33A 1.426(9)
C40B C39B 1.394(10)
C40B C35B 1.430(9)
C40B C31B 1.460(9)
C57B C62B 1.363(11)
C57B C58B 1.397(10)
C57B C55B 1.510(9)
C11A C20A 1.435(9)
C12B C11B 1.389(9)
C12B C13B 1.399(9)
C55A C57A 1.518(9)
C55A C56A 1.535(9)
C33A C34A 1.366(9)
C29A C28A 1.375(9)
C43B C44B 1.372(11)
C43B C48B 1.377(10)
C43B C41B 1.512(9)
C57A C62A 1.366(9)
C57A C58A 1.389(9)
C21B C30B 1.381(9)
C21B C22B 1.448(9)
C20B C15B 1.408(9)
C20B C11B 1.431(9)
C20B C19B 1.429(9)
C35B C36B 1.411(10)
C35B C34B 1.418(10)
C24B C23B 1.378(9)
C24B C25B 1.377(10)
C22A C23A 1.399(10)
C22A C27A 1.425(9)
C22A C21A 1.438(9)
C9B C8B 1.346(10)
C9B C10B 1.407(10)
C19B C18B 1.364(9)
C1B C10B 1.453(9)
C13A C14A 1.368(9)
C35A C36A 1.411(10)
C35A C40A 1.419(9)
C35A C34A 1.418(10)
C49A C54A 1.372(10)
C49A C50A 1.379(9)
C49A C41A 1.521(9)
C7A C6A 1.352(10)
C7A C8A 1.410(10)
C49B C54B 1.381(9)
C49B C50B 1.399(9)
C49B C42B 1.512(8)
C41A C42A 1.552(9)
C31A C40A 1.466(9)
C10B C5B 1.412(9)
C28A C27A 1.411(10)
C66B C65B 1.371(9)
C66B C67B 1.383(10)
C43A C44A 1.390(10)
C43A C48A 1.403(10)
C43A C42A 1.507(9)
C23B C22B 1.407(9)
C39B C38B 1.402(9)
C1A C10A 1.458(9)
C5B C4B 1.398(10)
C5B C6B 1.435(9)
C22B C27B 1.422(9)
C3A C4A 1.371(9)
C42B C41B 1.531(9)
C6A C5A 1.430(9)
C4A C5A 1.391(9)
C7B C6B 1.362(10)
C7B C8B 1.414(10)
C63A C68A 1.359(10)
C63A C64A 1.406(10)
C63A C56A 1.507(9)
C37A C36A 1.368(11)
C37A C38A 1.404(11)
C13B C14B 1.366(9)
C8A C9A 1.356(9)
C62A C61A 1.404(11)
C4B C3B 1.357(9)
C15B C14B 1.408(9)
C15B C16B 1.442(9)
C33B C34B 1.361(10)
C18B C17B 1.405(10)
C16B C17B 1.354(10)
C40A C39A 1.398(10)
C10A C9A 1.417(9)
C10A C5A 1.419(9)
C37B C36B 1.337(11)
C37B C38B 1.414(11)
C20A C19A 1.404(9)
C20A C15A 1.412(9)
C56B C55B 1.529(9)
C53B C52B 1.369(10)
C53B C54B 1.402(9)
C19A C18A 1.396(10)
C64B C65B 1.365(9)
C30B C29B 1.416(9)
C27B C28B 1.416(10)
C27B C26B 1.420(9)
C15A C14A 1.417(9)
C15A C16A 1.419(10)
C28B C29B 1.361(10)
C61A C60A 1.379(11)
C60B C61B 1.361(14)
C60B C59B 1.361(13)
C50B C51B 1.389(9)
C23A C24A 1.336(11)
C59B C58B 1.380(11)
C52B C51B 1.372(10)
C50A C51A 1.397(9)
C68B C67B 1.400(9)
C39A C38A 1.381(10)
C27A C26A 1.404(10)
C64A C65A 1.386(10)
C45A C46A 1.327(12)
C45A C44A 1.412(11)
C51A C52A 1.376(11)
C48B C47B 1.389(11)
C68A C67A 1.402(10)
C47A C46A 1.374(11)
C47A C48A 1.386(10)
C65A C66A 1.357(11)
C60A C59A 1.381(11)
C17A C16A 1.353(11)
C17A C18A 1.383(12)
C26A C25A 1.335(11)
C25B C26B 1.366(10)
C59A C58A 1.377(11)
C45B C46B 1.378(13)
C45B C44B 1.379(13)
C46B C47B 1.355(12)
C52A C53A 1.315(12)
C62B C61B 1.430(12)
C25A C24A 1.440(12)
C66A C67A 1.362(11)
C54A C53A 1.394(12)
O1S C1S 1.433(14)
O1S C3S 1.437(12)
C3S C4S 1.444(18)
C1S C2S 1.549(16)
